data_4086176
loop_
_publ_author_name
'Walsh, Aaron P.'
'Jones, William D.'

_publ_section_title
;
 Mechanistic Insights of a Concerted Metalation--Deprotonation Reaction
 with [Cp*RhCl2]2
;
_journal_issue 13
_journal_name_full Organometallics
_journal_page_first 3400
_journal_paper_doi 10.1021/acs.organomet.5b00369
_journal_volume 34
_journal_year 2015
_chemical_formula_moiety 'C22 H25 Cl N O Rh'
_chemical_formula_sum 'C22 H25 Cl N O Rh'
_chemical_formula_weight 457.79
_chemical_name_common jonaw65
_chemical_name_systematic
; 
 Cp*RhCl(4-MeOC6H3-Py)
;
_space_group_crystal_system monoclinic
_space_group_IT_number 9
_space_group_name_Hall 'C -2yc'
_space_group_name_H-M_alt 'C 1 c 1'
_symmetry_space_group_name_Hall 'C -2yc'
_symmetry_space_group_name_H-M 'C 1 c 1'
_atom_sites_solution_hydrogens geom
_atom_sites_solution_primary direct
_atom_sites_solution_secondary difmap
_audit_creation_method SHELXL-2012
_cell_angle_alpha 90
_cell_angle_beta 91.4942(18)
_cell_angle_gamma 90
_cell_formula_units_Z 4
_cell_length_a 14.3174(13)
_cell_length_b 16.2657(14)
_cell_length_c 8.1709(7)
_cell_measurement_reflns_used 3954
_cell_measurement_temperature 100.0(5)
_cell_measurement_theta_max 38.46
_cell_measurement_theta_min 3.54
_cell_volume 1902.2(3)
_computing_cell_refinement 'SAINT (Bruker, 2013)'
_computing_data_collection 'APEX2 (Bruker, 2013)'
_computing_data_reduction 'SAINT (Bruker, 2013)'
_computing_molecular_graphics 'SHELXTL (Sheldrick, 2008)'
_computing_publication_material 'SHELXTL (Sheldrick, 2008)'
_computing_structure_refinement 'SHELXL-2013 (Sheldrick, 2013)'
_computing_structure_solution 'SIR2011 (Burla et al., 2012)'
_diffrn_ambient_temperature 100.0(5)
_diffrn_measured_fraction_theta_full 0.988
_diffrn_measured_fraction_theta_max 0.964
_diffrn_measurement_device_type 'Bruker SMART APEX II CCD platform'
_diffrn_measurement_method '\w scans'
_diffrn_radiation_type MoK\a
_diffrn_radiation_wavelength 0.71073
_diffrn_reflns_av_R_equivalents 0.0260
_diffrn_reflns_av_unetI/netI 0.0374
_diffrn_reflns_laue_measured_fraction_full 0.988
_diffrn_reflns_laue_measured_fraction_max 0.964
_diffrn_reflns_limit_h_max 24
_diffrn_reflns_limit_h_min -24
_diffrn_reflns_limit_k_max 28
_diffrn_reflns_limit_k_min -28
_diffrn_reflns_limit_l_max 14
_diffrn_reflns_limit_l_min -13
_diffrn_reflns_number 23624
_diffrn_reflns_point_group_measured_fraction_full 0.966
_diffrn_reflns_point_group_measured_fraction_max 0.934
_diffrn_reflns_theta_full 37.785
_diffrn_reflns_theta_max 38.582
_diffrn_reflns_theta_min 1.895
_diffrn_source 'fine-focus sealed tube'
_exptl_absorpt_coefficient_mu 1.049
_exptl_absorpt_correction_T_max 0.7476
_exptl_absorpt_correction_T_min 0.6377
_exptl_absorpt_correction_type multi-scan
_exptl_absorpt_process_details 'SADABS (Sheldrick, 2012)'
_exptl_crystal_colour red-orange
_exptl_crystal_density_diffrn 1.599
_exptl_crystal_description block
_exptl_crystal_F_000 936
_exptl_crystal_size_max 0.40
_exptl_crystal_size_mid 0.28
_exptl_crystal_size_min 0.14
_refine_diff_density_max 1.025
_refine_diff_density_min -0.448
_refine_diff_density_rms 0.080
_refine_ls_abs_structure_details
; 
 Flack x determined using 4545 quotients [(I+)-(I-)]/[(I+)+(I-)] 
 (Parsons and Flack (2004), Acta Cryst. A60, s61). 
;
_refine_ls_abs_structure_Flack -0.011(9)
_refine_ls_extinction_method none
_refine_ls_goodness_of_fit_ref 1.023
_refine_ls_hydrogen_treatment constr
_refine_ls_matrix_type full
_refine_ls_number_parameters 241
_refine_ls_number_reflns 10040
_refine_ls_number_restraints 2
_refine_ls_restrained_S_all 1.023
_refine_ls_R_factor_all 0.0237
_refine_ls_R_factor_gt 0.0226
_refine_ls_shift/su_max 0.001
_refine_ls_shift/su_mean 0.000
_refine_ls_structure_factor_coef Fsqd
_refine_ls_weighting_details 'w=1/[\s^2^(Fo^2^)+(0.0216P)^2^] where P=(Fo^2^+2Fc^2^)/3'
_refine_ls_weighting_scheme calc
_refine_ls_wR_factor_gt 0.0499
_refine_ls_wR_factor_ref 0.0504
_reflns_Friedel_coverage 0.936
_reflns_friedel_fraction_full 0.944
_reflns_friedel_fraction_max 0.904
_reflns_number_gt 9735
_reflns_number_total 10040
_reflns_threshold_expression 'I > 2\s(I)'
_cod_data_source_file om5b00369_si_002.cif
_cod_data_source_block 4
_cod_database_code 4086176
_shelx_space_group_comment
; 
The symmetry employed for this shelxl refinement is uniquely defined 
by the following loop, which should always be used as a source of 
symmetry information in preference to the above space-group names. 
They are only intended as comments. 
;
_shelx_estimated_absorpt_t_min 0.679
_shelx_estimated_absorpt_t_max 0.867
_shelxl_version_number 2013-4

loop_
_space_group_symop_operation_xyz
'x, y, z'
'x, -y, z+1/2'
'x+1/2, y+1/2, z'
'x+1/2, -y+1/2, z+1/2'

loop_
_atom_site_label
_atom_site_type_symbol
_atom_site_fract_x
_atom_site_fract_y
_atom_site_fract_z
_atom_site_U_iso_or_equiv
_atom_site_adp_type
_atom_site_occupancy
_atom_site_site_symmetry_order
_atom_site_calc_flag
_atom_site_refinement_flags_posn
_atom_site_refinement_flags_adp
Rh1 Rh 0.82004(2) 0.75643(2) 0.66275(2) 0.00832(3) Uani 1 1 d . .
Cl1 Cl 0.78382(4) 0.83015(3) 0.90609(6) 0.01610(8) Uani 1 1 d . .
N1 N 0.69424(10) 0.69136(9) 0.68378(19) 0.0111(2) Uani 1 1 d . .
C1 C 0.86053(12) 0.66205(10) 0.8090(2) 0.0098(3) Uani 1 1 d . .
C2 C 0.94743(12) 0.65271(11) 0.8863(2) 0.0117(3) Uani 1 1 d . .
H2 H 0.9957 0.6909 0.8642 0.014 Uiso 1 1 calc R U
C3 C 0.96538(12) 0.58828(11) 0.9961(2) 0.0118(3) Uani 1 1 d . .
C4 C 0.89739(13) 0.52967(11) 1.0285(2) 0.0128(3) Uani 1 1 d . .
H4 H 0.9104 0.4849 1.1003 0.015 Uiso 1 1 calc R U
C5 C 0.80948(13) 0.53851(11) 0.9524(2) 0.0131(3) Uani 1 1 d . .
H5 H 0.7619 0.4995 0.9738 0.016 Uiso 1 1 calc R U
C6 C 0.79033(12) 0.60365(10) 0.8454(2) 0.0111(3) Uani 1 1 d . .
C7 C 0.69830(12) 0.62090(11) 0.7732(2) 0.0116(3) Uani 1 1 d . .
C8 C 0.61772(13) 0.57379(12) 0.7944(3) 0.0164(3) Uani 1 1 d . .
H8 H 0.6208 0.5241 0.8555 0.020 Uiso 1 1 calc R U
C9 C 0.53344(14) 0.59997(13) 0.7257(3) 0.0181(4) Uani 1 1 d . .
H9 H 0.4784 0.5682 0.7389 0.022 Uiso 1 1 calc R U
C10 C 0.52975(13) 0.67291(13) 0.6373(3) 0.0167(3) Uani 1 1 d . .
H10 H 0.4725 0.6923 0.5903 0.020 Uiso 1 1 calc R U
C11 C 0.61180(13) 0.71655(12) 0.6197(2) 0.0143(3) Uani 1 1 d . .
H11 H 0.6097 0.7666 0.5597 0.017 Uiso 1 1 calc R U
O1 O 1.05250(10) 0.58907(9) 1.06874(18) 0.0169(3) Uani 1 1 d . .
C12 C 1.07553(15) 0.52819(12) 1.1890(3) 0.0191(4) Uani 1 1 d . .
H12A H 1.1351 0.5423 1.2437 0.029 Uiso 1 1 calc R U
H12B H 1.0809 0.4744 1.1359 0.029 Uiso 1 1 calc R U
H12C H 1.0263 0.5260 1.2701 0.029 Uiso 1 1 calc R U
C13 C 0.85015(14) 0.74483(10) 0.4059(2) 0.0110(3) Uani 1 1 d . .
C14 C 0.80293(12) 0.82358(11) 0.4186(2) 0.0110(3) Uani 1 1 d . .
C15 C 0.85490(13) 0.87329(11) 0.5261(2) 0.0122(3) Uani 1 1 d . .
C16 C 0.93704(13) 0.82703(11) 0.5827(2) 0.0124(3) Uani 1 1 d . .
C17 C 0.93664(14) 0.75013(10) 0.4982(3) 0.0125(3) Uani 1 1 d . .
C18 C 0.81950(15) 0.67684(12) 0.2937(2) 0.0172(3) Uani 1 1 d . .
H18A H 0.8309 0.6926 0.1802 0.026 Uiso 1 1 calc R U
H18B H 0.7527 0.6665 0.3064 0.026 Uiso 1 1 calc R U
H18C H 0.8548 0.6268 0.3208 0.026 Uiso 1 1 calc R U
C19 C 0.71667(13) 0.84636(13) 0.3221(2) 0.0157(3) Uani 1 1 d . .
H19A H 0.7341 0.8677 0.2150 0.024 Uiso 1 1 calc R U
H19B H 0.6823 0.8886 0.3811 0.024 Uiso 1 1 calc R U
H19C H 0.6771 0.7977 0.3069 0.024 Uiso 1 1 calc R U
C20 C 0.83320(16) 0.95956(12) 0.5762(3) 0.0189(4) Uani 1 1 d . .
H20A H 0.8801 0.9970 0.5327 0.028 Uiso 1 1 calc R U
H20B H 0.8341 0.9632 0.6960 0.028 Uiso 1 1 calc R U
H20C H 0.7712 0.9750 0.5329 0.028 Uiso 1 1 calc R U
C21 C 1.01406(15) 0.86157(13) 0.6895(3) 0.0198(4) Uani 1 1 d . .
H21A H 1.0516 0.8997 0.6257 0.030 Uiso 1 1 calc R U
H21B H 1.0538 0.8167 0.7309 0.030 Uiso 1 1 calc R U
H21C H 0.9872 0.8909 0.7818 0.030 Uiso 1 1 calc R U
C22 C 1.01404(14) 0.68850(13) 0.4980(3) 0.0180(4) Uani 1 1 d . .
H22A H 1.0567 0.7015 0.4098 0.027 Uiso 1 1 calc R U
H22B H 0.9879 0.6334 0.4806 0.027 Uiso 1 1 calc R U
H22C H 1.0482 0.6902 0.6034 0.027 Uiso 1 1 calc R U

loop_
_atom_site_aniso_label
_atom_site_aniso_U_11
_atom_site_aniso_U_22
_atom_site_aniso_U_33
_atom_site_aniso_U_23
_atom_site_aniso_U_13
_atom_site_aniso_U_12
Rh1 0.00909(4) 0.00844(4) 0.00742(4) 0.00025(7) 0.00006(3) -0.00055(7)
Cl1 0.0220(2) 0.01515(18) 0.01129(18) -0.00331(14) 0.00258(14) 0.00067(15)
N1 0.0111(6) 0.0124(6) 0.0098(6) -0.0015(5) 0.0013(5) -0.0014(5)
C1 0.0115(7) 0.0091(6) 0.0088(7) 0.0000(5) 0.0008(5) -0.0005(5)
C2 0.0117(7) 0.0118(7) 0.0118(7) 0.0024(5) 0.0012(5) -0.0011(5)
C3 0.0119(7) 0.0118(7) 0.0116(7) 0.0012(5) 0.0006(5) 0.0012(5)
C4 0.0154(7) 0.0106(6) 0.0126(7) 0.0025(5) 0.0026(6) 0.0011(5)
C5 0.0151(7) 0.0097(6) 0.0146(8) 0.0013(5) 0.0027(6) -0.0010(5)
C6 0.0122(7) 0.0107(6) 0.0104(7) -0.0007(5) 0.0018(5) -0.0009(5)
C7 0.0123(7) 0.0110(6) 0.0114(7) -0.0016(5) 0.0014(5) -0.0018(5)
C8 0.0151(8) 0.0152(7) 0.0190(9) -0.0007(6) 0.0014(6) -0.0050(6)
C9 0.0140(8) 0.0203(9) 0.0201(9) -0.0028(7) -0.0001(6) -0.0057(6)
C10 0.0117(7) 0.0212(8) 0.0173(9) -0.0034(7) 0.0003(6) -0.0001(6)
C11 0.0124(7) 0.0165(8) 0.0140(8) 0.0003(6) -0.0012(6) 0.0003(6)
O1 0.0135(6) 0.0189(6) 0.0181(7) 0.0090(5) -0.0025(5) -0.0009(5)
C12 0.0221(9) 0.0174(8) 0.0177(9) 0.0080(7) -0.0048(7) 0.0013(7)
C13 0.0121(7) 0.0120(7) 0.0089(7) 0.0003(5) 0.0011(5) 0.0001(5)
C14 0.0124(7) 0.0116(7) 0.0091(7) 0.0017(5) 0.0010(5) 0.0009(5)
C15 0.0146(7) 0.0110(7) 0.0111(7) 0.0019(5) 0.0005(6) -0.0014(5)
C16 0.0129(7) 0.0136(7) 0.0107(7) 0.0019(5) 0.0001(5) -0.0029(5)
C17 0.0116(7) 0.0151(7) 0.0109(8) 0.0030(5) 0.0016(5) 0.0006(5)
C18 0.0236(9) 0.0153(8) 0.0128(8) -0.0035(6) 0.0008(6) -0.0005(7)
C19 0.0143(7) 0.0215(8) 0.0113(8) 0.0012(6) -0.0016(6) 0.0046(6)
C20 0.0270(10) 0.0103(7) 0.0193(9) 0.0001(6) -0.0003(7) -0.0006(7)
C21 0.0187(8) 0.0222(9) 0.0180(9) 0.0042(7) -0.0050(7) -0.0085(7)
C22 0.0155(8) 0.0217(9) 0.0169(9) 0.0058(7) 0.0038(6) 0.0064(7)

loop_
_atom_type_symbol
_atom_type_description
_atom_type_scat_dispersion_real
_atom_type_scat_dispersion_imag
_atom_type_scat_source
C C 0.0033 0.0016 'International Tables Vol C Tables 4.2.6.8 and 6.1.1.4'
H H 0.0000 0.0000 'International Tables Vol C Tables 4.2.6.8 and 6.1.1.4'
N N 0.0061 0.0033 'International Tables Vol C Tables 4.2.6.8 and 6.1.1.4'
O O 0.0106 0.0060 'International Tables Vol C Tables 4.2.6.8 and 6.1.1.4'
Cl Cl 0.1484 0.1585 'International Tables Vol C Tables 4.2.6.8 and 6.1.1.4'
Rh Rh -1.1178 0.9187 'International Tables Vol C Tables 4.2.6.8 and 6.1.1.4'

loop_
_geom_angle_atom_site_label_1
_geom_angle_atom_site_label_2
_geom_angle_atom_site_label_3
_geom_angle
C1 Rh1 N1 78.59(6)
C1 Rh1 C16 111.86(7)
N1 Rh1 C16 166.45(6)
C1 Rh1 C13 116.49(7)
N1 Rh1 C13 103.22(7)
C16 Rh1 C13 64.79(7)
C1 Rh1 C17 96.71(7)
N1 Rh1 C17 134.52(7)
C16 Rh1 C17 38.62(7)
C13 Rh1 C17 38.67(7)
C1 Rh1 C15 149.86(7)
N1 Rh1 C15 131.55(6)
C16 Rh1 C15 38.54(7)
C13 Rh1 C15 62.80(6)
C17 Rh1 C15 63.39(7)
C1 Rh1 C14 154.56(7)
N1 Rh1 C14 103.89(6)
C16 Rh1 C14 62.90(7)
C13 Rh1 C14 38.07(6)
C17 Rh1 C14 63.15(7)
C15 Rh1 C14 35.70(6)
C1 Rh1 Cl1 87.39(5)
N1 Rh1 Cl1 88.83(4)
C16 Rh1 Cl1 99.96(5)
C13 Rh1 Cl1 154.75(4)
C17 Rh1 Cl1 136.49(5)
C15 Rh1 Cl1 92.56(5)
C14 Rh1 Cl1 117.80(5)
C11 N1 C7 119.45(16)
C11 N1 Rh1 124.15(13)
C7 N1 Rh1 116.36(12)
C2 C1 C6 117.50(15)
C2 C1 Rh1 126.29(13)
C6 C1 Rh1 116.00(12)
C1 C2 C3 121.42(16)
C1 C2 H2 119.3
C3 C2 H2 119.3
O1 C3 C4 123.95(16)
O1 C3 C2 114.92(15)
C4 C3 C2 121.11(16)
C3 C4 C5 118.12(16)
C3 C4 H4 120.9
C5 C4 H4 120.9
C6 C5 C4 121.13(16)
C6 C5 H5 119.4
C4 C5 H5 119.4
C5 C6 C1 120.68(16)
C5 C6 C7 124.08(16)
C1 C6 C7 115.08(15)
N1 C7 C8 120.27(17)
N1 C7 C6 113.92(15)
C8 C7 C6 125.76(17)
C9 C8 C7 119.60(18)
C9 C8 H8 120.2
C7 C8 H8 120.2
C8 C9 C10 119.63(18)
C8 C9 H9 120.2
C10 C9 H9 120.2
C11 C10 C9 118.13(18)
C11 C10 H10 120.9
C9 C10 H10 120.9
N1 C11 C10 122.90(18)
N1 C11 H11 118.5
C10 C11 H11 118.5
C3 O1 C12 118.93(15)
O1 C12 H12A 109.5
O1 C12 H12B 109.5
H12A C12 H12B 109.5
O1 C12 H12C 109.5
H12A C12 H12C 109.5
H12B C12 H12C 109.5
C17 C13 C14 107.83(15)
C17 C13 C18 127.01(16)
C14 C13 C18 124.46(17)
C17 C13 Rh1 71.11(11)
C14 C13 Rh1 75.46(10)
C18 C13 Rh1 126.68(13)
C15 C14 C13 108.32(15)
C15 C14 C19 127.49(16)
C13 C14 C19 124.09(16)
C15 C14 Rh1 71.57(10)
C13 C14 Rh1 66.48(10)
C19 C14 Rh1 130.42(13)
C14 C15 C16 108.23(15)
C14 C15 C20 127.22(17)
C16 C15 C20 124.55(17)
C14 C15 Rh1 72.73(10)
C16 C15 Rh1 66.29(9)
C20 C15 Rh1 126.96(14)
C17 C16 C15 107.74(16)
C17 C16 C21 127.13(18)
C15 C16 C21 124.45(17)
C17 C16 Rh1 71.68(11)
C15 C16 Rh1 75.17(10)
C21 C16 Rh1 126.27(13)
C16 C17 C13 107.39(16)
C16 C17 C22 126.46(18)
C13 C17 C22 126.07(17)
C16 C17 Rh1 69.69(11)
C13 C17 Rh1 70.22(11)
C22 C17 Rh1 127.89(13)
C13 C18 H18A 109.5
C13 C18 H18B 109.5
H18A C18 H18B 109.5
C13 C18 H18C 109.5
H18A C18 H18C 109.5
H18B C18 H18C 109.5
C14 C19 H19A 109.5
C14 C19 H19B 109.5
H19A C19 H19B 109.5
C14 C19 H19C 109.5
H19A C19 H19C 109.5
H19B C19 H19C 109.5
C15 C20 H20A 109.5
C15 C20 H20B 109.5
H20A C20 H20B 109.5
C15 C20 H20C 109.5
H20A C20 H20C 109.5
H20B C20 H20C 109.5
C16 C21 H21A 109.5
C16 C21 H21B 109.5
H21A C21 H21B 109.5
C16 C21 H21C 109.5
H21A C21 H21C 109.5
H21B C21 H21C 109.5
C17 C22 H22A 109.5
C17 C22 H22B 109.5
H22A C22 H22B 109.5
C17 C22 H22C 109.5
H22A C22 H22C 109.5
H22B C22 H22C 109.5

loop_
_geom_bond_atom_site_label_1
_geom_bond_atom_site_label_2
_geom_bond_distance
Rh1 C1 2.0209(17)
Rh1 N1 2.1000(15)
Rh1 C16 2.1470(18)
Rh1 C13 2.161(2)
Rh1 C17 2.173(2)
Rh1 C15 2.2668(18)
Rh1 C14 2.2818(17)
Rh1 Cl1 2.3904(5)
N1 C11 1.343(2)
N1 C7 1.360(2)
C1 C2 1.389(2)
C1 C6 1.420(2)
C2 C3 1.399(2)
C2 H2 0.9500
C3 O1 1.367(2)
C3 C4 1.393(3)
C4 C5 1.397(3)
C4 H4 0.9500
C5 C6 1.396(2)
C5 H5 0.9500
C6 C7 1.457(3)
C7 C8 1.400(3)
C8 C9 1.385(3)
C8 H8 0.9500
C9 C10 1.389(3)
C9 H9 0.9500
C10 C11 1.383(3)
C10 H10 0.9500
C11 H11 0.9500
O1 C12 1.428(2)
C12 H12A 0.9800
C12 H12B 0.9800
C12 H12C 0.9800
C13 C17 1.435(3)
C13 C14 1.453(2)
C13 C18 1.495(3)
C14 C15 1.394(3)
C14 C19 1.495(2)
C15 C16 1.461(3)
C15 C20 1.497(3)
C16 C17 1.429(3)
C16 C21 1.498(3)
C17 C22 1.494(3)
C18 H18A 0.9800
C18 H18B 0.9800
C18 H18C 0.9800
C19 H19A 0.9800
C19 H19B 0.9800
C19 H19C 0.9800
C20 H20A 0.9800
C20 H20B 0.9800
C20 H20C 0.9800
C21 H21A 0.9800
C21 H21B 0.9800
C21 H21C 0.9800
C22 H22A 0.9800
C22 H22B 0.9800
C22 H22C 0.9800

loop_
_geom_torsion_atom_site_label_1
_geom_torsion_atom_site_label_2
_geom_torsion_atom_site_label_3
_geom_torsion_atom_site_label_4
_geom_torsion
C6 C1 C2 C3 0.0(3)
Rh1 C1 C2 C3 174.51(14)
C1 C2 C3 O1 -177.04(16)
C1 C2 C3 C4 1.8(3)
O1 C3 C4 C5 176.61(17)
C2 C3 C4 C5 -2.1(3)
C3 C4 C5 C6 0.7(3)
C4 C5 C6 C1 1.1(3)
C4 C5 C6 C7 -174.29(18)
C2 C1 C6 C5 -1.4(3)
Rh1 C1 C6 C5 -176.49(13)
C2 C1 C6 C7 174.35(16)
Rh1 C1 C6 C7 -0.7(2)
C11 N1 C7 C8 1.8(3)
Rh1 N1 C7 C8 179.70(14)
C11 N1 C7 C6 -175.82(16)
Rh1 N1 C7 C6 2.03(19)
C5 C6 C7 N1 174.72(17)
C1 C6 C7 N1 -0.9(2)
C5 C6 C7 C8 -2.8(3)
C1 C6 C7 C8 -178.39(17)
N1 C7 C8 C9 -1.0(3)
C6 C7 C8 C9 176.42(18)
C7 C8 C9 C10 -0.3(3)
C8 C9 C10 C11 0.7(3)
C7 N1 C11 C10 -1.5(3)
Rh1 N1 C11 C10 -179.15(15)
C9 C10 C11 N1 0.2(3)
C4 C3 O1 C12 -2.0(3)
C2 C3 O1 C12 176.77(17)
C17 C13 C14 C15 -4.7(2)
C18 C13 C14 C15 -175.71(18)
Rh1 C13 C14 C15 59.51(13)
C17 C13 C14 C19 171.77(17)
C18 C13 C14 C19 0.8(3)
Rh1 C13 C14 C19 -124.00(17)
C17 C13 C14 Rh1 -64.23(13)
C18 C13 C14 Rh1 124.79(19)
C13 C14 C15 C16 0.5(2)
C19 C14 C15 C16 -175.80(17)
Rh1 C14 C15 C16 56.93(12)
C13 C14 C15 C20 179.93(19)
C19 C14 C15 C20 3.6(3)
Rh1 C14 C15 C20 -123.7(2)
C13 C14 C15 Rh1 -56.39(12)
C19 C14 C15 Rh1 127.28(19)
C14 C15 C16 C17 3.9(2)
C20 C15 C16 C17 -175.55(18)
Rh1 C15 C16 C17 64.78(13)
C14 C15 C16 C21 174.98(18)
C20 C15 C16 C21 -4.4(3)
Rh1 C15 C16 C21 -124.09(19)
C14 C15 C16 Rh1 -60.93(13)
C20 C15 C16 Rh1 119.66(19)
C15 C16 C17 C13 -6.7(2)
C21 C16 C17 C13 -177.54(18)
Rh1 C16 C17 C13 60.39(13)
C15 C16 C17 C22 170.16(18)
C21 C16 C17 C22 -0.7(3)
Rh1 C16 C17 C22 -122.7(2)
C15 C16 C17 Rh1 -67.11(12)
C21 C16 C17 Rh1 122.07(19)
C14 C13 C17 C16 7.1(2)
C18 C13 C17 C16 177.75(18)
Rh1 C13 C17 C16 -60.06(13)
C14 C13 C17 C22 -169.83(18)
C18 C13 C17 C22 0.9(3)
Rh1 C13 C17 C22 123.05(19)
C14 C13 C17 Rh1 67.12(13)
C18 C13 C17 Rh1 -122.2(2)
